data_1568735
loop_
_publ_author_name
'Gilmer, Jannik'
'Trageser, Timo'
'&#x10c;ai&#x107;, Luis'
'Virovets, Alexander'
'Bolte, Michael'
'Lerner, Hans-Wolfram'
'Fantuzzi, Felipe'
'Wagner, Matthias'

_publ_section_title
;
 Catalyst-free diboration and silaboration of alkenes and alkynes using
 bis(9-heterofluorenyl)s.
;
_journal_issue 17
_journal_name_full 'Chemical science'
_journal_page_first 4589
_journal_page_last 4596
_journal_paper_doi 10.1039/d3sc01395b
_journal_volume 14
_journal_year 2023
_chemical_formula_moiety 'C46 H60 B Cl Si, 1.5(C6 H6)'
_chemical_formula_sum 'C55 H69 B Cl Si'
_chemical_formula_weight 804.45
_chemical_properties_physical Air-sensitive,Moisture-sensitive
_space_group_crystal_system triclinic
_space_group_IT_number 2
_space_group_name_Hall '-P 1'
_space_group_name_H-M_alt 'P -1'
_atom_sites_solution_hydrogens geom
_atom_sites_solution_primary direct
_audit_creation_method SHELXL-2018/3
_audit_update_record
;
2023-03-08 deposited with the CCDC.	2023-03-31 downloaded from the CCDC.
;
_cell_angle_alpha 92.485(6)
_cell_angle_beta 98.376(6)
_cell_angle_gamma 102.215(6)
_cell_formula_units_Z 2
_cell_length_a 9.8384(7)
_cell_length_b 14.6699(11)
_cell_length_c 17.4340(13)
_cell_measurement_reflns_used 12388
_cell_measurement_temperature 173(2)
_cell_measurement_theta_max 25.88
_cell_measurement_theta_min 3.16
_cell_volume 2425.9(3)
_computing_cell_refinement 'X-Area (Stoe & Cie, 2001)'
_computing_data_collection 'X-Area (Stoe & Cie, 2001)'
_computing_data_reduction 'X-Area (Stoe & Cie, 2001)'
_computing_molecular_graphics 'XP in SHELXTL-Plus (Sheldrick, 2008)'
_computing_structure_refinement 'SHELXL-2018/3 (Sheldrick, 2018)'
_diffrn_ambient_temperature 173(2)
_diffrn_measured_fraction_theta_full 0.997
_diffrn_measured_fraction_theta_max 0.978
_diffrn_measurement_device_type 'STOE IPDS II two-circle-diffractometer'
_diffrn_measurement_method \w
_diffrn_radiation_type MoK\a
_diffrn_radiation_wavelength 0.71073
_diffrn_reflns_av_R_equivalents 0.0748
_diffrn_reflns_av_unetI/netI 0.1031
_diffrn_reflns_Laue_measured_fraction_full 0.997
_diffrn_reflns_Laue_measured_fraction_max 0.978
_diffrn_reflns_limit_h_max 11
_diffrn_reflns_limit_h_min -11
_diffrn_reflns_limit_k_max 17
_diffrn_reflns_limit_k_min -17
_diffrn_reflns_limit_l_max 20
_diffrn_reflns_limit_l_min -21
_diffrn_reflns_number 23285
_diffrn_reflns_point_group_measured_fraction_full 0.997
_diffrn_reflns_point_group_measured_fraction_max 0.978
_diffrn_reflns_theta_full 25.000
_diffrn_reflns_theta_max 25.735
_diffrn_reflns_theta_min 3.339
_diffrn_source 'Genix 3D I\mS microfocus X-ray source'
_exptl_absorpt_coefficient_mu 0.138
_exptl_absorpt_correction_T_max 1.000
_exptl_absorpt_correction_T_min 0.507
_exptl_absorpt_correction_type multi-scan
_exptl_absorpt_process_details 'X-Area (Stoe & Cie, 2001)'
_exptl_crystal_colour colourless
_exptl_crystal_density_diffrn 1.101
_exptl_crystal_description block
_exptl_crystal_F_000 870
_exptl_crystal_size_max 0.210
_exptl_crystal_size_mid 0.120
_exptl_crystal_size_min 0.090
_refine_diff_density_max 0.474
_refine_diff_density_min -0.242
_refine_diff_density_rms 0.059
_refine_ls_extinction_method none
_refine_ls_goodness_of_fit_ref 1.014
_refine_ls_hydrogen_treatment constr
_refine_ls_matrix_type full
_refine_ls_number_parameters 523
_refine_ls_number_reflns 9058
_refine_ls_number_restraints 3
_refine_ls_restrained_S_all 1.021
_refine_ls_R_factor_all 0.1526
_refine_ls_R_factor_gt 0.0749
_refine_ls_shift/su_max 0.000
_refine_ls_shift/su_mean 0.000
_refine_ls_structure_factor_coef Fsqd
_refine_ls_weighting_details 'w=1/[\s^2^(Fo^2^)+(0.0668P)^2^+2.8292P] where P=(Fo^2^+2Fc^2^)/3'
_refine_ls_weighting_scheme calc
_refine_ls_wR_factor_gt 0.1536
_refine_ls_wR_factor_ref 0.1890
_reflns_Friedel_coverage 0.000
_reflns_number_gt 5163
_reflns_number_total 9058
_reflns_threshold_expression 'I > 2\s(I)'
_cod_data_source_file d3sc01395b3.cif
_cod_data_source_block wa3105
_cod_depositor_comments 'Adding full bibliography for 1568727--1568737.cif.'
_cod_database_code 1568735
_shelx_shelxl_version_number 2018/3
_shelx_space_group_comment
; 
The symmetry employed for this shelxl refinement is uniquely defined 
by the following loop, which should always be used as a source of 
symmetry information in preference to the above space-group names. 
They are only intended as comments. 
;
_shelx_estimated_absorpt_t_min 0.972
_shelx_estimated_absorpt_t_max 0.988

loop_
_space_group_symop_operation_xyz
'x, y, z'
'-x, -y, -z'

loop_
_atom_site_label
_atom_site_type_symbol
_atom_site_fract_x
_atom_site_fract_y
_atom_site_fract_z
_atom_site_U_iso_or_equiv
_atom_site_adp_type
_atom_site_occupancy
_atom_site_site_symmetry_order
_atom_site_calc_flag
_atom_site_refinement_flags_posn
_atom_site_refinement_flags_adp
_atom_site_refinement_flags_occupancy
_atom_site_disorder_assembly
_atom_site_disorder_group
Si1 Si 0.61977(10) 0.33658(7) 0.22933(6) 0.0263(2) Uani 1 1 d . . . . .
Cl1 Cl 0.63369(11) 0.25004(7) 0.13455(5) 0.0383(3) Uani 1 1 d . . . . .
B1 B 0.4127(4) 0.2196(3) 0.2974(2) 0.0289(9) Uani 1 1 d . . . . .
C1 C 0.4345(4) 0.3076(3) 0.2506(2) 0.0315(9) Uani 1 1 d . . . . .
H1 H 0.426831 0.360414 0.286864 0.038 Uiso 1 1 calc R U . . .
C2 C 0.3280(4) 0.3088(3) 0.1779(2) 0.0341(9) Uani 1 1 d . . . . .
H2A H 0.309246 0.247374 0.147890 0.041 Uiso 1 1 calc R U . . .
H2B H 0.370940 0.356760 0.145072 0.041 Uiso 1 1 calc R U . . .
C3 C 0.1857(4) 0.3290(3) 0.1929(3) 0.0406(10) Uani 1 1 d . . . . .
C4 C 0.1263(5) 0.2697(4) 0.2548(3) 0.0588(13) Uani 1 1 d . . . . .
H4A H 0.116927 0.203351 0.239165 0.088 Uiso 1 1 calc R U . . .
H4B H 0.190151 0.286217 0.304400 0.088 Uiso 1 1 calc R U . . .
H4C H 0.033695 0.281144 0.260658 0.088 Uiso 1 1 calc R U . . .
C5 C 0.1993(6) 0.4308(3) 0.2182(3) 0.0657(14) Uani 1 1 d . . . . .
H5A H 0.237461 0.469959 0.178824 0.099 Uiso 1 1 calc R U . . .
H5B H 0.106352 0.441654 0.224196 0.099 Uiso 1 1 calc R U . . .
H5C H 0.262808 0.446728 0.267938 0.099 Uiso 1 1 calc R U . . .
C6 C 0.0856(5) 0.3051(3) 0.1155(3) 0.0581(13) Uani 1 1 d . . . . .
H6A H 0.076033 0.239199 0.098604 0.087 Uiso 1 1 calc R U . . .
H6B H -0.006943 0.316261 0.122162 0.087 Uiso 1 1 calc R U . . .
H6C H 0.123482 0.344633 0.076293 0.087 Uiso 1 1 calc R U . . .
C11 C 0.4388(4) 0.2174(3) 0.3881(2) 0.0310(9) Uani 1 1 d . . . . .
C12 C 0.4033(4) 0.1236(3) 0.4073(2) 0.0290(8) Uani 1 1 d . . . . .
C13 C 0.4146(4) 0.1027(3) 0.4835(2) 0.0360(9) Uani 1 1 d . . . . .
H13 H 0.388847 0.039769 0.496345 0.043 Uiso 1 1 calc R U . . .
C14 C 0.4642(4) 0.1747(3) 0.5417(2) 0.0386(10) Uani 1 1 d . . . . .
H14 H 0.472714 0.159513 0.594401 0.046 Uiso 1 1 calc R U . . .
C15 C 0.5022(4) 0.2689(3) 0.5260(2) 0.0343(9) Uani 1 1 d . . . . .
C16 C 0.4873(4) 0.2878(3) 0.4472(2) 0.0333(9) Uani 1 1 d . . . . .
H16 H 0.511362 0.350811 0.434188 0.040 Uiso 1 1 calc R U . . .
C17 C 0.5549(4) 0.3469(3) 0.5911(2) 0.0411(10) Uani 1 1 d . . . . .
C18 C 0.6351(7) 0.3134(4) 0.6631(3) 0.0758(17) Uani 1 1 d . . . . .
H18A H 0.716033 0.291471 0.648677 0.114 Uiso 1 1 calc R U . . .
H18B H 0.668042 0.365233 0.703375 0.114 Uiso 1 1 calc R U . . .
H18C H 0.572153 0.261983 0.683069 0.114 Uiso 1 1 calc R U . . .
C19 C 0.6556(5) 0.4286(3) 0.5642(3) 0.0644(15) Uani 1 1 d . . . . .
H19A H 0.736371 0.407143 0.549072 0.097 Uiso 1 1 calc R U . . .
H19B H 0.606581 0.453370 0.519506 0.097 Uiso 1 1 calc R U . . .
H19C H 0.688515 0.477891 0.606663 0.097 Uiso 1 1 calc R U . . .
C20 C 0.4302(6) 0.3805(4) 0.6145(3) 0.0764(17) Uani 1 1 d . . . . .
H20A H 0.365218 0.328044 0.631831 0.115 Uiso 1 1 calc R U . . .
H20B H 0.463329 0.429783 0.656883 0.115 Uiso 1 1 calc R U . . .
H20C H 0.381395 0.405262 0.569727 0.115 Uiso 1 1 calc R U . . .
C21 C 0.3647(4) 0.1119(2) 0.2679(2) 0.0279(8) Uani 1 1 d . . . . .
C22 C 0.3570(4) 0.0606(3) 0.3347(2) 0.0300(8) Uani 1 1 d . . . . .
C23 C 0.3117(4) -0.0359(3) 0.3265(2) 0.0380(10) Uani 1 1 d . . . . .
H23 H 0.306118 -0.070701 0.371063 0.046 Uiso 1 1 calc R U . . .
C24 C 0.2744(4) -0.0814(3) 0.2521(2) 0.0382(10) Uani 1 1 d . . . . .
H24 H 0.242379 -0.147496 0.246916 0.046 Uiso 1 1 calc R U . . .
C25 C 0.2823(4) -0.0333(3) 0.1848(2) 0.0345(9) Uani 1 1 d . . . . .
C26 C 0.3289(4) 0.0653(3) 0.1953(2) 0.0324(9) Uani 1 1 d . . . . .
H26 H 0.335515 0.100134 0.150758 0.039 Uiso 1 1 calc R U . . .
C27 C 0.2426(4) -0.0815(3) 0.1028(3) 0.0448(11) Uani 1 1 d . . . . .
C28 C 0.1234(6) -0.0432(4) 0.0573(3) 0.0685(15) Uani 1 1 d . . . . .
H28A H 0.098073 -0.074290 0.004700 0.103 Uiso 1 1 calc R U . . .
H28B H 0.041031 -0.055335 0.083975 0.103 Uiso 1 1 calc R U . . .
H28C H 0.155230 0.024293 0.054293 0.103 Uiso 1 1 calc R U . . .
C29 C 0.1894(5) -0.1876(3) 0.1029(3) 0.0636(14) Uani 1 1 d . . . . .
H29A H 0.165269 -0.215414 0.049161 0.095 Uiso 1 1 calc R U . . .
H29B H 0.263281 -0.214524 0.131069 0.095 Uiso 1 1 calc R U . . .
H29C H 0.105664 -0.200673 0.128365 0.095 Uiso 1 1 calc R U . . .
C30 C 0.3702(5) -0.0628(4) 0.0605(3) 0.0650(14) Uani 1 1 d . . . . .
H30A H 0.343919 -0.093931 0.007917 0.098 Uiso 1 1 calc R U . . .
H30B H 0.401865 0.004730 0.057308 0.098 Uiso 1 1 calc R U . . .
H30C H 0.446483 -0.087147 0.089112 0.098 Uiso 1 1 calc R U . . .
C31 C 0.6845(4) 0.4624(2) 0.2145(2) 0.0258(8) Uani 1 1 d . . . . .
C32 C 0.8053(4) 0.4975(2) 0.2706(2) 0.0275(8) Uani 1 1 d . . . . .
C33 C 0.8728(4) 0.5903(3) 0.2711(2) 0.0373(9) Uani 1 1 d . . . . .
H33 H 0.956060 0.614684 0.307287 0.045 Uiso 1 1 calc R U . . .
C34 C 0.8202(4) 0.6483(3) 0.2192(2) 0.0356(9) Uani 1 1 d . . . . .
H34 H 0.867220 0.712283 0.221827 0.043 Uiso 1 1 calc R U . . .
C35 C 0.7018(4) 0.6162(2) 0.1637(2) 0.0291(8) Uani 1 1 d . . . . .
C36 C 0.6346(4) 0.5221(2) 0.1634(2) 0.0285(8) Uani 1 1 d . . . . .
H36 H 0.551713 0.498087 0.126821 0.034 Uiso 1 1 calc R U . . .
C37 C 0.6426(4) 0.6801(3) 0.1066(2) 0.0384(10) Uani 1 1 d . . . . .
C38 C 0.5202(7) 0.7095(5) 0.1372(4) 0.096(2) Uani 1 1 d . . . . .
H38A H 0.553329 0.742619 0.188799 0.144 Uiso 1 1 calc R U . . .
H38B H 0.481496 0.750867 0.101666 0.144 Uiso 1 1 calc R U . . .
H38C H 0.446893 0.653834 0.141039 0.144 Uiso 1 1 calc R U . . .
C39 C 0.7525(7) 0.7665(4) 0.0957(4) 0.092(2) Uani 1 1 d . . . . .
H39A H 0.790369 0.801463 0.146170 0.138 Uiso 1 1 calc R U . . .
H39B H 0.828954 0.747456 0.073416 0.138 Uiso 1 1 calc R U . . .
H39C H 0.708892 0.806275 0.060532 0.138 Uiso 1 1 calc R U . . .
C40 C 0.5882(7) 0.6294(4) 0.0273(3) 0.0747(17) Uani 1 1 d . . . . .
H40A H 0.665731 0.609831 0.006415 0.112 Uiso 1 1 calc R U . . .
H40B H 0.514550 0.574184 0.031662 0.112 Uiso 1 1 calc R U . . .
H40C H 0.549153 0.671217 -0.007711 0.112 Uiso 1 1 calc R U . . .
C41 C 0.7634(4) 0.3372(3) 0.3113(2) 0.0283(8) Uani 1 1 d . . . . .
C42 C 0.8474(4) 0.4287(3) 0.3239(2) 0.0306(8) Uani 1 1 d . . . . .
C43 C 0.9611(4) 0.4468(3) 0.3842(2) 0.0422(10) Uani 1 1 d . . . . .
H43 H 1.019526 0.507868 0.393983 0.051 Uiso 1 1 calc R U . . .
C44 C 0.9894(4) 0.3765(3) 0.4298(2) 0.0425(10) Uani 1 1 d . . . . .
H44 H 1.067851 0.390932 0.470513 0.051 Uiso 1 1 calc R U . . .
C45 C 0.9084(4) 0.2854(3) 0.4190(2) 0.0346(9) Uani 1 1 d . . . . .
C46 C 0.7949(4) 0.2676(3) 0.3582(2) 0.0297(8) Uani 1 1 d . . . . .
H46 H 0.737488 0.206248 0.348519 0.036 Uiso 1 1 calc R U . . .
C47 C 0.9445(4) 0.2090(3) 0.4704(2) 0.0379(10) Uani 1 1 d . . . . .
C48 C 0.8240(5) 0.1246(4) 0.4638(3) 0.0806(19) Uani 1 1 d . . . . .
H48A H 0.740365 0.143927 0.477094 0.121 Uiso 1 1 calc R U . . .
H48B H 0.803506 0.095929 0.410333 0.121 Uiso 1 1 calc R U . . .
H48C H 0.849901 0.079121 0.499523 0.121 Uiso 1 1 calc R U . . .
C49 C 1.0737(6) 0.1796(4) 0.4499(3) 0.0794(18) Uani 1 1 d . . . . .
H49A H 1.151740 0.234577 0.454297 0.119 Uiso 1 1 calc R U . . .
H49B H 1.099872 0.134199 0.485669 0.119 Uiso 1 1 calc R U . . .
H49C H 1.053477 0.151006 0.396479 0.119 Uiso 1 1 calc R U . . .
C50 C 0.9745(8) 0.2466(5) 0.5556(3) 0.100(2) Uani 1 1 d . . . . .
H50A H 1.052439 0.301788 0.563080 0.149 Uiso 1 1 calc R U . . .
H50B H 0.890186 0.263789 0.570164 0.149 Uiso 1 1 calc R U . . .
H50C H 1.000055 0.198206 0.588328 0.149 Uiso 1 1 calc R U . . .
C51 C 0.8340(5) 0.0469(4) 0.2091(3) 0.0638(14) Uani 1 1 d . . . . .
H51 H 0.852313 0.093887 0.173800 0.077 Uiso 1 1 calc R U . . .
C52 C 0.7015(5) 0.0192(3) 0.2271(3) 0.0586(13) Uani 1 1 d . . . . .
H52 H 0.628074 0.047480 0.204937 0.070 Uiso 1 1 calc R U . . .
C53 C 0.6749(5) -0.0487(4) 0.2767(3) 0.0669(15) Uani 1 1 d . . . . .
H53 H 0.582446 -0.068357 0.288563 0.080 Uiso 1 1 calc R U . . .
C54 C 0.7797(5) -0.0892(4) 0.3098(3) 0.0670(15) Uani 1 1 d . . . . .
H54 H 0.760729 -0.136506 0.344783 0.080 Uiso 1 1 calc R U . . .
C55 C 0.9126(5) -0.0609(3) 0.2921(3) 0.0564(13) Uani 1 1 d . . . . .
H55 H 0.985791 -0.088980 0.314876 0.068 Uiso 1 1 calc R U . . .
C56 C 0.9410(5) 0.0068(3) 0.2422(3) 0.0564(13) Uani 1 1 d . . . . .
H56 H 1.033483 0.026243 0.230237 0.068 Uiso 1 1 calc R U . . .
C61 C 1.0664(8) 0.5636(4) 0.0603(3) 0.085(2) Uani 1 1 d D . . . .
H61 H 1.112472 0.608015 0.102307 0.102 Uiso 1 1 calc R U . . .
C62 C 0.9364(8) 0.5090(5) 0.0639(4) 0.0803(19) Uani 1 1 d D . . . .
H62 H 0.892702 0.515388 0.108379 0.096 Uiso 1 1 calc R U . . .
C63 C 0.8696(5) 0.4454(5) 0.0036(5) 0.086(2) Uani 1 1 d D . . . .
H63 H 0.779262 0.407525 0.005793 0.103 Uiso 1 1 calc R U . . .

loop_
_atom_site_aniso_label
_atom_site_aniso_U_11
_atom_site_aniso_U_22
_atom_site_aniso_U_33
_atom_site_aniso_U_23
_atom_site_aniso_U_13
_atom_site_aniso_U_12
Si1 0.0231(5) 0.0272(5) 0.0268(5) 0.0060(4) 0.0009(4) 0.0027(4)
Cl1 0.0461(6) 0.0369(5) 0.0325(5) -0.0004(4) 0.0048(4) 0.0121(5)
B1 0.017(2) 0.037(2) 0.034(2) 0.0061(19) 0.0070(17) 0.0065(18)
C1 0.026(2) 0.033(2) 0.036(2) 0.0064(16) 0.0043(16) 0.0069(17)
C2 0.031(2) 0.035(2) 0.035(2) 0.0042(17) 0.0047(17) 0.0031(17)
C3 0.026(2) 0.042(2) 0.057(3) 0.017(2) 0.0097(19) 0.0101(18)
C4 0.031(2) 0.076(3) 0.080(4) 0.033(3) 0.023(2) 0.018(2)
C5 0.073(4) 0.062(3) 0.058(3) -0.007(3) -0.006(3) 0.019(3)
C6 0.049(3) 0.064(3) 0.061(3) 0.000(2) -0.002(2) 0.020(2)
C11 0.023(2) 0.034(2) 0.036(2) 0.0084(17) 0.0055(16) 0.0044(17)
C12 0.0167(18) 0.033(2) 0.041(2) 0.0103(17) 0.0097(16) 0.0083(16)
C13 0.029(2) 0.043(2) 0.039(2) 0.0186(19) 0.0068(17) 0.0078(18)
C14 0.032(2) 0.056(3) 0.032(2) 0.017(2) 0.0119(18) 0.012(2)
C15 0.028(2) 0.045(2) 0.032(2) 0.0075(17) 0.0098(17) 0.0098(18)
C16 0.028(2) 0.035(2) 0.037(2) 0.0107(17) 0.0080(17) 0.0051(17)
C17 0.043(3) 0.050(3) 0.029(2) 0.0017(18) 0.0067(18) 0.008(2)
C18 0.111(5) 0.079(4) 0.035(3) -0.002(2) -0.012(3) 0.030(3)
C19 0.061(3) 0.070(3) 0.043(3) -0.011(2) 0.001(2) -0.021(3)
C20 0.063(4) 0.077(4) 0.091(4) -0.025(3) 0.027(3) 0.018(3)
C21 0.0193(19) 0.030(2) 0.034(2) 0.0068(16) 0.0050(16) 0.0044(16)
C22 0.0159(18) 0.031(2) 0.043(2) 0.0090(17) 0.0054(16) 0.0044(16)
C23 0.029(2) 0.033(2) 0.053(3) 0.0140(19) 0.0076(19) 0.0075(18)
C24 0.028(2) 0.025(2) 0.061(3) 0.0042(19) 0.0043(19) 0.0060(17)
C25 0.022(2) 0.029(2) 0.053(3) 0.0006(18) 0.0008(18) 0.0104(16)
C26 0.0207(19) 0.031(2) 0.046(2) 0.0106(18) 0.0047(17) 0.0063(16)
C27 0.040(3) 0.039(2) 0.053(3) -0.008(2) 0.001(2) 0.009(2)
C28 0.070(4) 0.064(3) 0.065(3) -0.013(3) -0.024(3) 0.028(3)
C29 0.060(3) 0.041(3) 0.081(4) -0.015(2) -0.007(3) 0.008(2)
C30 0.066(3) 0.060(3) 0.067(3) -0.018(3) 0.016(3) 0.013(3)
C31 0.0221(19) 0.0280(19) 0.028(2) 0.0041(15) 0.0078(15) 0.0034(15)
C32 0.0235(19) 0.029(2) 0.030(2) 0.0013(15) 0.0065(15) 0.0042(16)
C33 0.031(2) 0.035(2) 0.040(2) -0.0019(18) -0.0019(18) 0.0009(18)
C34 0.037(2) 0.023(2) 0.045(2) 0.0018(17) 0.0103(19) -0.0005(17)
C35 0.029(2) 0.032(2) 0.029(2) 0.0043(16) 0.0125(16) 0.0073(17)
C36 0.026(2) 0.031(2) 0.028(2) 0.0052(16) 0.0066(16) 0.0027(16)
C37 0.044(2) 0.031(2) 0.041(2) 0.0088(18) 0.0118(19) 0.0062(19)
C38 0.106(5) 0.111(5) 0.116(5) 0.065(4) 0.062(4) 0.084(4)
C39 0.093(5) 0.063(4) 0.098(5) 0.044(3) -0.013(4) -0.017(3)
C40 0.114(5) 0.058(3) 0.049(3) 0.019(3) -0.010(3) 0.025(3)
C41 0.0225(19) 0.035(2) 0.027(2) 0.0057(16) 0.0017(15) 0.0064(16)
C42 0.024(2) 0.037(2) 0.029(2) 0.0029(16) 0.0032(16) 0.0048(17)
C43 0.034(2) 0.039(2) 0.046(3) -0.0003(19) -0.0049(19) -0.0009(19)
C44 0.029(2) 0.057(3) 0.035(2) 0.004(2) -0.0084(18) 0.005(2)
C45 0.026(2) 0.048(2) 0.032(2) 0.0098(18) 0.0045(16) 0.0115(19)
C46 0.0221(19) 0.037(2) 0.031(2) 0.0064(16) 0.0053(16) 0.0068(17)
C47 0.030(2) 0.054(3) 0.032(2) 0.0119(19) 0.0025(17) 0.0123(19)
C48 0.044(3) 0.087(4) 0.105(4) 0.067(4) -0.008(3) 0.003(3)
C49 0.063(4) 0.100(4) 0.104(4) 0.060(4) 0.042(3) 0.051(3)
C50 0.164(7) 0.099(5) 0.042(3) 0.016(3) -0.001(4) 0.052(5)
C51 0.055(3) 0.061(3) 0.075(4) 0.021(3) 0.007(3) 0.013(3)
C52 0.034(3) 0.063(3) 0.077(4) 0.003(3) -0.006(2) 0.015(2)
C53 0.030(3) 0.090(4) 0.087(4) 0.023(3) 0.018(3) 0.016(3)
C54 0.045(3) 0.087(4) 0.073(4) 0.030(3) 0.016(3) 0.013(3)
C55 0.034(3) 0.065(3) 0.073(3) 0.012(3) 0.007(2) 0.016(2)
C56 0.032(2) 0.058(3) 0.083(4) 0.016(3) 0.020(2) 0.009(2)
C61 0.133(6) 0.039(3) 0.069(4) 0.002(3) -0.026(4) 0.019(4)
C62 0.114(6) 0.096(5) 0.067(4) 0.035(4) 0.049(4) 0.074(4)
C63 0.041(3) 0.096(5) 0.123(6) 0.071(5) 0.009(4) 0.013(3)

loop_
_atom_type_symbol
_atom_type_description
_atom_type_scat_dispersion_real
_atom_type_scat_dispersion_imag
_atom_type_scat_source
C C 0.0033 0.0016 'International Tables Vol C Tables 4.2.6.8 and 6.1.1.4'
H H 0.0000 0.0000 'International Tables Vol C Tables 4.2.6.8 and 6.1.1.4'
B B 0.0013 0.0007 'International Tables Vol C Tables 4.2.6.8 and 6.1.1.4'
Cl Cl 0.1484 0.1585 'International Tables Vol C Tables 4.2.6.8 and 6.1.1.4'
Si Si 0.0817 0.0704 'International Tables Vol C Tables 4.2.6.8 and 6.1.1.4'

loop_
_geom_angle_atom_site_label_1
_geom_angle_atom_site_label_2
_geom_angle_atom_site_label_3
_geom_angle
_geom_angle_site_symmetry_1
_geom_angle_site_symmetry_3
_geom_angle_publ_flag
C41 Si1 C31 93.30(16) . . ?
C41 Si1 C1 117.11(16) . . ?
C31 Si1 C1 113.75(16) . . ?
C41 Si1 Cl1 111.45(12) . . ?
C31 Si1 Cl1 111.77(12) . . ?
C1 Si1 Cl1 108.82(13) . . ?
C1 B1 C11 126.7(3) . . ?
C1 B1 C21 130.2(3) . . ?
C11 B1 C21 103.1(3) . . ?
C2 C1 B1 117.8(3) . . ?
C2 C1 Si1 111.3(2) . . ?
B1 C1 Si1 109.8(2) . . ?
C2 C1 H1 105.7 . . ?
B1 C1 H1 105.7 . . ?
Si1 C1 H1 105.7 . . ?
C1 C2 C3 115.3(3) . . ?
C1 C2 H2A 108.5 . . ?
C3 C2 H2A 108.5 . . ?
C1 C2 H2B 108.5 . . ?
C3 C2 H2B 108.5 . . ?
H2A C2 H2B 107.5 . . ?
C5 C3 C4 108.5(4) . . ?
C5 C3 C6 108.8(4) . . ?
C4 C3 C6 110.0(4) . . ?
C5 C3 C2 111.8(4) . . ?
C4 C3 C2 111.4(3) . . ?
C6 C3 C2 106.3(3) . . ?
C3 C4 H4A 109.5 . . ?
C3 C4 H4B 109.5 . . ?
H4A C4 H4B 109.5 . . ?
C3 C4 H4C 109.5 . . ?
H4A C4 H4C 109.5 . . ?
H4B C4 H4C 109.5 . . ?
C3 C5 H5A 109.5 . . ?
C3 C5 H5B 109.5 . . ?
H5A C5 H5B 109.5 . . ?
C3 C5 H5C 109.5 . . ?
H5A C5 H5C 109.5 . . ?
H5B C5 H5C 109.5 . . ?
C3 C6 H6A 109.5 . . ?
C3 C6 H6B 109.5 . . ?
H6A C6 H6B 109.5 . . ?
C3 C6 H6C 109.5 . . ?
H6A C6 H6C 109.5 . . ?
H6B C6 H6C 109.5 . . ?
C16 C11 C12 119.1(3) . . ?
C16 C11 B1 131.9(3) . . ?
C12 C11 B1 108.9(3) . . ?
C13 C12 C11 120.5(4) . . ?
C13 C12 C22 130.0(3) . . ?
C11 C12 C22 109.4(3) . . ?
C12 C13 C14 119.2(4) . . ?
C12 C13 H13 120.4 . . ?
C14 C13 H13 120.4 . . ?
C13 C14 C15 122.7(3) . . ?
C13 C14 H14 118.6 . . ?
C15 C14 H14 118.6 . . ?
C14 C15 C16 116.5(4) . . ?
C14 C15 C17 121.7(3) . . ?
C16 C15 C17 121.7(3) . . ?
C11 C16 C15 121.9(4) . . ?
C11 C16 H16 119.0 . . ?
C15 C16 H16 119.0 . . ?
C20 C17 C19 109.3(4) . . ?
C20 C17 C15 109.1(4) . . ?
C19 C17 C15 110.6(3) . . ?
C20 C17 C18 108.8(4) . . ?
C19 C17 C18 107.3(4) . . ?
C15 C17 C18 111.7(4) . . ?
C17 C18 H18A 109.5 . . ?
C17 C18 H18B 109.5 . . ?
H18A C18 H18B 109.5 . . ?
C17 C18 H18C 109.5 . . ?
H18A C18 H18C 109.5 . . ?
H18B C18 H18C 109.5 . . ?
C17 C19 H19A 109.5 . . ?
C17 C19 H19B 109.5 . . ?
H19A C19 H19B 109.5 . . ?
C17 C19 H19C 109.5 . . ?
H19A C19 H19C 109.5 . . ?
H19B C19 H19C 109.5 . . ?
C17 C20 H20A 109.5 . . ?
C17 C20 H20B 109.5 . . ?
H20A C20 H20B 109.5 . . ?
C17 C20 H20C 109.5 . . ?
H20A C20 H20C 109.5 . . ?
H20B C20 H20C 109.5 . . ?
C26 C21 C22 119.6(3) . . ?
C26 C21 B1 133.2(3) . . ?
C22 C21 B1 107.1(3) . . ?
C23 C22 C21 120.0(4) . . ?
C23 C22 C12 128.8(3) . . ?
C21 C22 C12 111.2(3) . . ?
C22 C23 C24 119.3(4) . . ?
C22 C23 H23 120.4 . . ?
C24 C23 H23 120.4 . . ?
C23 C24 C25 122.4(4) . . ?
C23 C24 H24 118.8 . . ?
C25 C24 H24 118.8 . . ?
C24 C25 C26 116.9(4) . . ?
C24 C25 C27 123.4(3) . . ?
C26 C25 C27 119.7(4) . . ?
C21 C26 C25 121.9(4) . . ?
C21 C26 H26 119.1 . . ?
C25 C26 H26 119.1 . . ?
C25 C27 C30 109.9(3) . . ?
C25 C27 C29 112.4(4) . . ?
C30 C27 C29 108.6(4) . . ?
C25 C27 C28 109.6(3) . . ?
C30 C27 C28 109.0(4) . . ?
C29 C27 C28 107.2(4) . . ?
C27 C28 H28A 109.5 . . ?
C27 C28 H28B 109.5 . . ?
H28A C28 H28B 109.5 . . ?
C27 C28 H28C 109.5 . . ?
H28A C28 H28C 109.5 . . ?
H28B C28 H28C 109.5 . . ?
C27 C29 H29A 109.5 . . ?
C27 C29 H29B 109.5 . . ?
H29A C29 H29B 109.5 . . ?
C27 C29 H29C 109.5 . . ?
H29A C29 H29C 109.5 . . ?
H29B C29 H29C 109.5 . . ?
C27 C30 H30A 109.5 . . ?
C27 C30 H30B 109.5 . . ?
H30A C30 H30B 109.5 . . ?
C27 C30 H30C 109.5 . . ?
H30A C30 H30C 109.5 . . ?
H30B C30 H30C 109.5 . . ?
C36 C31 C32 119.5(3) . . ?
C36 C31 Si1 132.7(3) . . ?
C32 C31 Si1 107.8(2) . . ?
C33 C32 C31 118.5(3) . . ?
C33 C32 C42 126.3(3) . . ?
C31 C32 C42 115.2(3) . . ?
C32 C33 C34 120.6(4) . . ?
C32 C33 H33 119.7 . . ?
C34 C33 H33 119.7 . . ?
C35 C34 C33 122.3(3) . . ?
C35 C34 H34 118.9 . . ?
C33 C34 H34 118.9 . . ?
C34 C35 C36 116.6(3) . . ?
C34 C35 C37 122.5(3) . . ?
C36 C35 C37 120.8(3) . . ?
C31 C36 C35 122.4(3) . . ?
C31 C36 H36 118.8 . . ?
C35 C36 H36 118.8 . . ?
C40 C37 C38 108.2(5) . . ?
C40 C37 C39 107.1(4) . . ?
C38 C37 C39 109.7(5) . . ?
C40 C37 C35 111.1(3) . . ?
C38 C37 C35 108.3(3) . . ?
C39 C37 C35 112.5(4) . . ?
C37 C38 H38A 109.5 . . ?
C37 C38 H38B 109.5 . . ?
H38A C38 H38B 109.5 . . ?
C37 C38 H38C 109.5 . . ?
H38A C38 H38C 109.5 . . ?
H38B C38 H38C 109.5 . . ?
C37 C39 H39A 109.5 . . ?
C37 C39 H39B 109.5 . . ?
H39A C39 H39B 109.5 . . ?
C37 C39 H39C 109.5 . . ?
H39A C39 H39C 109.5 . . ?
H39B C39 H39C 109.5 . . ?
C37 C40 H40A 109.5 . . ?
C37 C40 H40B 109.5 . . ?
H40A C40 H40B 109.5 . . ?
C37 C40 H40C 109.5 . . ?
H40A C40 H40C 109.5 . . ?
H40B C40 H40C 109.5 . . ?
C46 C41 C42 120.3(3) . . ?
C46 C41 Si1 132.1(3) . . ?
C42 C41 Si1 107.6(3) . . ?
C43 C42 C41 118.1(3) . . ?
C43 C42 C32 125.8(3) . . ?
C41 C42 C32 116.1(3) . . ?
C44 C43 C42 120.3(4) . . ?
C44 C43 H43 119.9 . . ?
C42 C43 H43 119.9 . . ?
C43 C44 C45 123.1(4) . . ?
C43 C44 H44 118.5 . . ?
C45 C44 H44 118.5 . . ?
C46 C45 C44 116.3(3) . . ?
C46 C45 C47 122.3(4) . . ?
C44 C45 C47 121.4(3) . . ?
C41 C46 C45 122.0(4) . . ?
C41 C46 H46 119.0 . . ?
C45 C46 H46 119.0 . . ?
C48 C47 C49 109.7(4) . . ?
C48 C47 C50 106.2(4) . . ?
C49 C47 C50 108.7(4) . . ?
C48 C47 C45 112.3(3) . . ?
C49 C47 C45 110.2(3) . . ?
C50 C47 C45 109.6(4) . . ?
C47 C48 H48A 109.5 . . ?
C47 C48 H48B 109.5 . . ?
H48A C48 H48B 109.5 . . ?
C47 C48 H48C 109.5 . . ?
H48A C48 H48C 109.5 . . ?
H48B C48 H48C 109.5 . . ?
C47 C49 H49A 109.5 . . ?
C47 C49 H49B 109.5 . . ?
H49A C49 H49B 109.5 . . ?
C47 C49 H49C 109.5 . . ?
H49A C49 H49C 109.5 . . ?
H49B C49 H49C 109.5 . . ?
C47 C50 H50A 109.5 . . ?
C47 C50 H50B 109.5 . . ?
H50A C50 H50B 109.5 . . ?
C47 C50 H50C 109.5 . . ?
H50A C50 H50C 109.5 . . ?
H50B C50 H50C 109.5 . . ?
C52 C51 C56 120.1(5) . . ?
C52 C51 H51 120.0 . . ?
C56 C51 H51 120.0 . . ?
C53 C52 C51 119.9(4) . . ?
C53 C52 H52 120.0 . . ?
C51 C52 H52 120.0 . . ?
C52 C53 C54 120.7(5) . . ?
C52 C53 H53 119.6 . . ?
C54 C53 H53 119.6 . . ?
C53 C54 C55 119.3(5) . . ?
C53 C54 H54 120.4 . . ?
C55 C54 H54 120.4 . . ?
C56 C55 C54 120.9(4) . . ?
C56 C55 H55 119.6 . . ?
C54 C55 H55 119.6 . . ?
C55 C56 C51 119.2(4) . . ?
C55 C56 H56 120.4 . . ?
C51 C56 H56 120.4 . . ?
C62 C61 C63 120.4(5) . 2_765 ?
C62 C61 H61 119.8 . . ?
C63 C61 H61 119.8 2_765 . ?
C63 C62 C61 120.0(5) . . ?
C63 C62 H62 120.0 . . ?
C61 C62 H62 120.0 . . ?
C62 C63 C61 119.6(5) . 2_765 ?
C62 C63 H63 120.2 . . ?
C61 C63 H63 120.2 2_765 . ?

loop_
_geom_bond_atom_site_label_1
_geom_bond_atom_site_label_2
_geom_bond_distance
_geom_bond_site_symmetry_2
_geom_bond_publ_flag
Si1 C41 1.856(4) . ?
Si1 C31 1.863(3) . ?
Si1 C1 1.877(4) . ?
Si1 Cl1 2.0780(14) . ?
B1 C1 1.550(5) . ?
B1 C11 1.568(6) . ?
B1 C21 1.589(5) . ?
C1 C2 1.527(5) . ?
C1 H1 1.0000 . ?
C2 C3 1.546(5) . ?
C2 H2A 0.9900 . ?
C2 H2B 0.9900 . ?
C3 C5 1.510(6) . ?
C3 C4 1.521(6) . ?
C3 C6 1.529(6) . ?
C4 H4A 0.9800 . ?
C4 H4B 0.9800 . ?
C4 H4C 0.9800 . ?
C5 H5A 0.9800 . ?
C5 H5B 0.9800 . ?
C5 H5C 0.9800 . ?
C6 H6A 0.9800 . ?
C6 H6B 0.9800 . ?
C6 H6C 0.9800 . ?
C11 C16 1.382(5) . ?
C11 C12 1.414(5) . ?
C12 C13 1.370(5) . ?
C12 C22 1.490(5) . ?
C13 C14 1.388(6) . ?
C13 H13 0.9500 . ?
C14 C15 1.403(5) . ?
C14 H14 0.9500 . ?
C15 C16 1.407(5) . ?
C15 C17 1.528(5) . ?
C16 H16 0.9500 . ?
C17 C20 1.516(6) . ?
C17 C19 1.523(6) . ?
C17 C18 1.539(6) . ?
C18 H18A 0.9800 . ?
C18 H18B 0.9800 . ?
C18 H18C 0.9800 . ?
C19 H19A 0.9800 . ?
C19 H19B 0.9800 . ?
C19 H19C 0.9800 . ?
C20 H20A 0.9800 . ?
C20 H20B 0.9800 . ?
C20 H20C 0.9800 . ?
C21 C26 1.374(5) . ?
C21 C22 1.416(5) . ?
C22 C23 1.386(5) . ?
C23 C24 1.395(6) . ?
C23 H23 0.9500 . ?
C24 C25 1.398(5) . ?
C24 H24 0.9500 . ?
C25 C26 1.416(5) . ?
C25 C27 1.526(6) . ?
C26 H26 0.9500 . ?
C27 C30 1.529(6) . ?
C27 C29 1.533(6) . ?
C27 C28 1.538(6) . ?
C28 H28A 0.9800 . ?
C28 H28B 0.9800 . ?
C28 H28C 0.9800 . ?
C29 H29A 0.9800 . ?
C29 H29B 0.9800 . ?
C29 H29C 0.9800 . ?
C30 H30A 0.9800 . ?
C30 H30B 0.9800 . ?
C30 H30C 0.9800 . ?
C31 C36 1.387(5) . ?
C31 C32 1.411(5) . ?
C32 C33 1.382(5) . ?
C32 C42 1.484(5) . ?
C33 C34 1.388(5) . ?
C33 H33 0.9500 . ?
C34 C35 1.384(5) . ?
C34 H34 0.9500 . ?
C35 C36 1.399(5) . ?
C35 C37 1.534(5) . ?
C36 H36 0.9500 . ?
C37 C40 1.509(6) . ?
C37 C38 1.519(6) . ?
C37 C39 1.520(6) . ?
C38 H38A 0.9800 . ?
C38 H38B 0.9800 . ?
C38 H38C 0.9800 . ?
C39 H39A 0.9800 . ?
C39 H39B 0.9800 . ?
C39 H39C 0.9800 . ?
C40 H40A 0.9800 . ?
C40 H40B 0.9800 . ?
C40 H40C 0.9800 . ?
C41 C46 1.392(5) . ?
C41 C42 1.408(5) . ?
C42 C43 1.391(5) . ?
C43 C44 1.378(6) . ?
C43 H43 0.9500 . ?
C44 C45 1.394(6) . ?
C44 H44 0.9500 . ?
C45 C46 1.394(5) . ?
C45 C47 1.532(5) . ?
C46 H46 0.9500 . ?
C47 C48 1.510(6) . ?
C47 C49 1.510(6) . ?
C47 C50 1.526(6) . ?
C48 H48A 0.9800 . ?
C48 H48B 0.9800 . ?
C48 H48C 0.9800 . ?
C49 H49A 0.9800 . ?
C49 H49B 0.9800 . ?
C49 H49C 0.9800 . ?
C50 H50A 0.9800 . ?
C50 H50B 0.9800 . ?
C50 H50C 0.9800 . ?
C51 C52 1.367(7) . ?
C51 C56 1.380(6) . ?
C51 H51 0.9500 . ?
C52 C53 1.356(7) . ?
C52 H52 0.9500 . ?
C53 C54 1.366(7) . ?
C53 H53 0.9500 . ?
C54 C55 1.369(6) . ?
C54 H54 0.9500 . ?
C55 C56 1.360(6) . ?
C55 H55 0.9500 . ?
C56 H56 0.9500 . ?
C61 C62 1.370(4) . ?
C61 C63 1.371(4) 2_765 ?
C61 H61 0.9500 . ?
C62 C63 1.365(4) . ?
C62 H62 0.9500 . ?
C63 H63 0.9500 . ?

loop_
_geom_torsion_atom_site_label_1
_geom_torsion_atom_site_label_2
_geom_torsion_atom_site_label_3
_geom_torsion_atom_site_label_4
_geom_torsion
_geom_torsion_site_symmetry_1
_geom_torsion_site_symmetry_2
_geom_torsion_site_symmetry_3
_geom_torsion_site_symmetry_4
_geom_torsion_publ_flag
C11 B1 C1 C2 -141.6(4) . . . . ?
C21 B1 C1 C2 40.4(5) . . . . ?
C11 B1 C1 Si1 89.6(4) . . . . ?
C21 B1 C1 Si1 -88.4(4) . . . . ?
C41 Si1 C1 C2 -179.4(2) . . . . ?
C31 Si1 C1 C2 73.4(3) . . . . ?
Cl1 Si1 C1 C2 -51.9(3) . . . . ?
C41 Si1 C1 B1 -47.2(3) . . . . ?
C31 Si1 C1 B1 -154.4(3) . . . . ?
Cl1 Si1 C1 B1 80.3(3) . . . . ?
B1 C1 C2 C3 77.5(4) . . . . ?
Si1 C1 C2 C3 -154.4(3) . . . . ?
C1 C2 C3 C5 74.0(4) . . . . ?
C1 C2 C3 C4 -47.7(5) . . . . ?
C1 C2 C3 C6 -167.4(3) . . . . ?
C1 B1 C11 C16 -1.4(6) . . . . ?
C21 B1 C11 C16 177.1(4) . . . . ?
C1 B1 C11 C12 178.6(3) . . . . ?
C21 B1 C11 C12 -2.9(4) . . . . ?
C16 C11 C12 C13 1.1(5) . . . . ?
B1 C11 C12 C13 -178.9(3) . . . . ?
C16 C11 C12 C22 -178.8(3) . . . . ?
B1 C11 C12 C22 1.2(4) . . . . ?
C11 C12 C13 C14 -1.3(5) . . . . ?
C22 C12 C13 C14 178.5(3) . . . . ?
C12 C13 C14 C15 0.7(6) . . . . ?
C13 C14 C15 C16 0.2(6) . . . . ?
C13 C14 C15 C17 179.3(4) . . . . ?
C12 C11 C16 C15 -0.2(5) . . . . ?
B1 C11 C16 C15 179.9(4) . . . . ?
C14 C15 C16 C11 -0.4(5) . . . . ?
C17 C15 C16 C11 -179.6(4) . . . . ?
C14 C15 C17 C20 -89.1(5) . . . . ?
C16 C15 C17 C20 90.0(5) . . . . ?
C14 C15 C17 C19 150.7(4) . . . . ?
C16 C15 C17 C19 -30.2(5) . . . . ?
C14 C15 C17 C18 31.2(5) . . . . ?
C16 C15 C17 C18 -149.7(4) . . . . ?
C1 B1 C21 C26 -0.1(7) . . . . ?
C11 B1 C21 C26 -178.5(4) . . . . ?
C1 B1 C21 C22 -178.0(4) . . . . ?
C11 B1 C21 C22 3.6(4) . . . . ?
C26 C21 C22 C23 -0.9(5) . . . . ?
B1 C21 C22 C23 177.4(3) . . . . ?
C26 C21 C22 C12 178.6(3) . . . . ?
B1 C21 C22 C12 -3.2(4) . . . . ?
C13 C12 C22 C23 0.9(6) . . . . ?
C11 C12 C22 C23 -179.3(4) . . . . ?
C13 C12 C22 C21 -178.5(4) . . . . ?
C11 C12 C22 C21 1.3(4) . . . . ?
C21 C22 C23 C24 0.1(5) . . . . ?
C12 C22 C23 C24 -179.3(3) . . . . ?
C22 C23 C24 C25 0.7(6) . . . . ?
C23 C24 C25 C26 -0.8(5) . . . . ?
C23 C24 C25 C27 179.8(4) . . . . ?
C22 C21 C26 C25 0.8(5) . . . . ?
B1 C21 C26 C25 -176.8(4) . . . . ?
C24 C25 C26 C21 0.0(5) . . . . ?
C27 C25 C26 C21 179.5(3) . . . . ?
C24 C25 C27 C30 -119.4(4) . . . . ?
C26 C25 C27 C30 61.1(5) . . . . ?
C24 C25 C27 C29 1.6(5) . . . . ?
C26 C25 C27 C29 -177.8(4) . . . . ?
C24 C25 C27 C28 120.8(4) . . . . ?
C26 C25 C27 C28 -58.7(5) . . . . ?
C41 Si1 C31 C36 -178.5(4) . . . . ?
C1 Si1 C31 C36 -56.9(4) . . . . ?
Cl1 Si1 C31 C36 66.8(4) . . . . ?
C41 Si1 C31 C32 -0.8(3) . . . . ?
C1 Si1 C31 C32 120.9(2) . . . . ?
Cl1 Si1 C31 C32 -115.4(2) . . . . ?
C36 C31 C32 C33 -2.0(5) . . . . ?
Si1 C31 C32 C33 179.9(3) . . . . ?
C36 C31 C32 C42 178.3(3) . . . . ?
Si1 C31 C32 C42 0.2(4) . . . . ?
C31 C32 C33 C34 2.1(6) . . . . ?
C42 C32 C33 C34 -178.2(4) . . . . ?
C32 C33 C34 C35 -1.8(6) . . . . ?
C33 C34 C35 C36 1.4(5) . . . . ?
C33 C34 C35 C37 179.6(4) . . . . ?
C32 C31 C36 C35 1.7(5) . . . . ?
Si1 C31 C36 C35 179.3(3) . . . . ?
C34 C35 C36 C31 -1.4(5) . . . . ?
C37 C35 C36 C31 -179.6(3) . . . . ?
C34 C35 C37 C40 142.3(4) . . . . ?
C36 C35 C37 C40 -39.6(5) . . . . ?
C34 C35 C37 C38 -99.1(5) . . . . ?
C36 C35 C37 C38 79.0(5) . . . . ?
C34 C35 C37 C39 22.3(6) . . . . ?
C36 C35 C37 C39 -159.6(4) . . . . ?
C31 Si1 C41 C46 179.9(4) . . . . ?
C1 Si1 C41 C46 61.1(4) . . . . ?
Cl1 Si1 C41 C46 -65.1(4) . . . . ?
C31 Si1 C41 C42 1.2(3) . . . . ?
C1 Si1 C41 C42 -117.7(3) . . . . ?
Cl1 Si1 C41 C42 116.1(2) . . . . ?
C46 C41 C42 C43 -0.3(5) . . . . ?
Si1 C41 C42 C43 178.7(3) . . . . ?
C46 C41 C42 C32 179.7(3) . . . . ?
Si1 C41 C42 C32 -1.3(4) . . . . ?
C33 C32 C42 C43 1.1(6) . . . . ?
C31 C32 C42 C43 -179.2(4) . . . . ?
C33 C32 C42 C41 -178.9(4) . . . . ?
C31 C32 C42 C41 0.8(5) . . . . ?
C41 C42 C43 C44 0.0(6) . . . . ?
C32 C42 C43 C44 -180.0(4) . . . . ?
C42 C43 C44 C45 -0.1(7) . . . . ?
C43 C44 C45 C46 0.3(6) . . . . ?
C43 C44 C45 C47 179.3(4) . . . . ?
C42 C41 C46 C45 0.5(6) . . . . ?
Si1 C41 C46 C45 -178.1(3) . . . . ?
C44 C45 C46 C41 -0.6(5) . . . . ?
C47 C45 C46 C41 -179.5(3) . . . . ?
C46 C45 C47 C48 -16.7(6) . . . . ?
C44 C45 C47 C48 164.4(4) . . . . ?
C46 C45 C47 C49 105.9(5) . . . . ?
C44 C45 C47 C49 -73.0(5) . . . . ?
C46 C45 C47 C50 -134.5(5) . . . . ?
C44 C45 C47 C50 46.6(6) . . . . ?
C56 C51 C52 C53 -0.9(8) . . . . ?
C51 C52 C53 C54 0.8(8) . . . . ?
C52 C53 C54 C55 -0.4(9) . . . . ?
C53 C54 C55 C56 0.1(8) . . . . ?
C54 C55 C56 C51 -0.2(8) . . . . ?
C52 C51 C56 C55 0.6(8) . . . . ?
C63 C61 C62 C63 -0.2(9) 2_765 . . . ?
C61 C62 C63 C61 0.2(9) . . . 2_765 ?
